data_7718101
loop_
_publ_author_name
'S&#xe9;very, Laurent'
'Alexander Wheeler, T.'
'Nicolay, Amelie'
'Teat, Simon J.'
'Don Tilley, T.'

_publ_section_title
;
 Dicopper(I) complexes of a binucleating, dianionic, naphthyridine
 bis(amide) ligand.
;
_journal_issue 20
_journal_name_full 'Dalton transactions (Cambridge, England : 2003)'
_journal_page_first 8224
_journal_page_last 8233
_journal_paper_doi 10.1039/d5dt00034c
_journal_volume 54
_journal_year 2025
_chemical_formula_sum 'C50 H74 Cl Cu2 N5 O2'
_chemical_formula_weight 939.67
_space_group_crystal_system monoclinic
_space_group_IT_number 14
_space_group_name_Hall '-P 2ybc'
_space_group_name_H-M_alt 'P 1 21/c 1'
_atom_sites_solution_hydrogens geom
_atom_sites_solution_primary 'Dual space'
_atom_sites_solution_secondary difmap
_audit_creation_method SHELXL-2019/3
_audit_update_record
;
2025-01-06 deposited with the CCDC.	2025-02-21 downloaded from the CCDC.
;
_cell_angle_alpha 90
_cell_angle_beta 90.644(3)
_cell_angle_gamma 90
_cell_formula_units_Z 8
_cell_length_a 16.8395(12)
_cell_length_b 28.680(2)
_cell_length_c 20.3614(14)
_cell_measurement_reflns_used 9683
_cell_measurement_temperature 100(2)
_cell_measurement_theta_max 26.0428
_cell_measurement_theta_min 2.4134
_cell_volume 9833.1(12)
_computing_cell_refinement 'Bruker SAINT v8.40a'
_computing_data_collection 'Bruker APEX 3'
_computing_data_reduction 'Bruker SAINT v8.40a'
_computing_molecular_graphics 'Bruker SHELXTL'
_computing_publication_material 'Bruker SHELXTL & local programs'
_computing_structure_refinement 'SHELXL-2019/2 (Sheldrick, 2019)'
_computing_structure_solution 'SHELXT 2018/2 (Sheldrick, 2018)'
_diffrn_ambient_temperature 100(2)
_diffrn_detector_area_resol_mean 7.39
_diffrn_measured_fraction_theta_full 0.999
_diffrn_measured_fraction_theta_max 0.996
_diffrn_measurement_device_type 'Bruker D8 with PHOTONII detector'
_diffrn_measurement_method '\w/\q shutterless scans'
_diffrn_radiation_type synchrotron
_diffrn_radiation_wavelength 0.7288
_diffrn_reflns_av_R_equivalents 0.0647
_diffrn_reflns_av_unetI/netI 0.0455
_diffrn_reflns_Laue_measured_fraction_full 0.999
_diffrn_reflns_Laue_measured_fraction_max 0.996
_diffrn_reflns_limit_h_max 20
_diffrn_reflns_limit_h_min -20
_diffrn_reflns_limit_k_max 34
_diffrn_reflns_limit_k_min -34
_diffrn_reflns_limit_l_max 24
_diffrn_reflns_limit_l_min -24
_diffrn_reflns_number 130939
_diffrn_reflns_point_group_measured_fraction_full 0.999
_diffrn_reflns_point_group_measured_fraction_max 0.996
_diffrn_reflns_theta_full 25.930
_diffrn_reflns_theta_max 26.184
_diffrn_reflns_theta_min 1.913
_diffrn_source 'Advanced Light Source beamline 12.2.1'
_exptl_absorpt_coefficient_mu 1.028
_exptl_absorpt_correction_T_max 0.941
_exptl_absorpt_correction_T_min 0.810
_exptl_absorpt_correction_type multi-scan
_exptl_absorpt_process_details 'SADABS 2016/2 Bruker AXS Madison WI USA'
_exptl_crystal_colour 'greenish brown'
_exptl_crystal_density_diffrn 1.269
_exptl_crystal_description Block
_exptl_crystal_F_000 4000
_exptl_crystal_size_max 0.080
_exptl_crystal_size_mid 0.065
_exptl_crystal_size_min 0.060
_refine_diff_density_max 1.400
_refine_diff_density_min -1.531
_refine_diff_density_rms 0.084
_refine_ls_extinction_method none
_refine_ls_goodness_of_fit_ref 1.087
_refine_ls_hydrogen_treatment constr
_refine_ls_matrix_type full
_refine_ls_number_parameters 1100
_refine_ls_number_reflns 18228
_refine_ls_number_restraints 52
_refine_ls_restrained_S_all 1.089
_refine_ls_R_factor_all 0.0856
_refine_ls_R_factor_gt 0.0642
_refine_ls_shift/su_max 0.001
_refine_ls_shift/su_mean 0.000
_refine_ls_structure_factor_coef Fsqd
_refine_ls_weighting_details 'w=1/[\s^2^(Fo^2^)+(0.0879P)^2^+24.9139P] where P=(Fo^2^+2Fc^2^)/3'
_refine_ls_weighting_scheme calc
_refine_ls_wR_factor_gt 0.1706
_refine_ls_wR_factor_ref 0.1901
_reflns_Friedel_coverage 0.000
_reflns_number_gt 14220
_reflns_number_total 18228
_reflns_threshold_expression 'I > 2\s(I)'
_cod_data_source_file d5dt00034c3.cif
_cod_data_source_block LS260b_a
_cod_depositor_comments 'Adding full bibliography for 7718098--7718101.cif.'
_cod_original_cell_volume 9833.2(12)
_cod_original_sg_symbol_H-M 'P 21/c'
_cod_database_code 7718101
_shelx_shelxl_version_number 2019/3
_shelx_space_group_comment
;
The symmetry employed for this shelxl refinement is uniquely defined
by the following loop, which should always be used as a source of
symmetry information in preference to the above space-group names.
They are only intended as comments.
;
_shelx_estimated_absorpt_t_min 0.922
_shelx_estimated_absorpt_t_max 0.941

loop_
_space_group_symop_operation_xyz
'x, y, z'
'-x, y+1/2, -z+1/2'
'-x, -y, -z'
'x, -y-1/2, z-1/2'

loop_
_atom_site_label
_atom_site_type_symbol
_atom_site_fract_x
_atom_site_fract_y
_atom_site_fract_z
_atom_site_U_iso_or_equiv
_atom_site_adp_type
_atom_site_occupancy
_atom_site_site_symmetry_order
_atom_site_calc_flag
_atom_site_refinement_flags_posn
_atom_site_refinement_flags_adp
_atom_site_refinement_flags_occupancy
_atom_site_disorder_assembly
_atom_site_disorder_group
Cu2 Cu 0.68527(4) 0.38953(2) 0.80513(3) 0.03285(17) Uani 1 1 d . . . . .
Cu1 Cu 0.62017(4) 0.31064(2) 0.88567(3) 0.03446(17) Uani 1 1 d . . . . .
Cl1 Cl 0.73154(8) 0.34854(5) 0.88734(6) 0.0342(3) Uani 1 1 d . . . . .
O1 O 0.4380(3) 0.22032(14) 0.8794(2) 0.0455(10) Uani 1 1 d . . . . .
N1 N 0.5257(3) 0.32185(15) 0.8154(2) 0.0317(10) Uani 1 1 d . . . . .
C1 C 0.5131(3) 0.35514(18) 0.7684(3) 0.0309(12) Uani 1 1 d . . . . .
O2 O 0.6190(3) 0.49095(14) 0.6797(2) 0.0514(11) Uani 1 1 d . . . . .
N2 N 0.5706(3) 0.38771(14) 0.7640(2) 0.0292(10) Uani 1 1 d . . . . .
C2 C 0.5603(3) 0.42172(19) 0.7207(3) 0.0327(12) Uani 1 1 d . . . . .
N3 N 0.5497(3) 0.26098(16) 0.9124(2) 0.0365(11) Uani 1 1 d . . . . .
C3 C 0.4921(4) 0.4264(2) 0.6809(3) 0.0392(13) Uani 1 1 d . . . . .
H3A H 0.485984 0.452500 0.652480 0.047 Uiso 1 1 calc R U . . .
N4 N 0.6961(3) 0.44008(15) 0.7420(2) 0.0331(10) Uani 1 1 d . . . . .
C4 C 0.4349(4) 0.3930(2) 0.6838(3) 0.0377(13) Uani 1 1 d . . . . .
H4A H 0.388719 0.395146 0.656734 0.045 Uiso 1 1 calc R U . . .
C5 C 0.4447(3) 0.35535(19) 0.7273(3) 0.0351(12) Uani 1 1 d . . . . .
C6 C 0.3920(4) 0.3173(2) 0.7322(3) 0.0437(14) Uani 1 1 d . . . . .
H6A H 0.346614 0.315204 0.704305 0.052 Uiso 1 1 calc R U . . .
C7 C 0.4074(4) 0.2838(2) 0.7776(3) 0.0416(14) Uani 1 1 d . . . . .
H7A H 0.373139 0.257682 0.781050 0.050 Uiso 1 1 calc R U . . .
C8 C 0.4742(3) 0.28770(19) 0.8195(3) 0.0350(12) Uani 1 1 d . . . . .
C9 C 0.4877(3) 0.25279(19) 0.8743(3) 0.0373(13) Uani 1 1 d . . . . .
C10 C 0.5599(4) 0.2320(2) 0.9692(3) 0.0437(15) Uani 1 1 d . . . . .
C11 C 0.5074(4) 0.2369(2) 1.0217(3) 0.0500(17) Uani 1 1 d . . . . .
C12 C 0.5181(5) 0.2077(3) 1.0755(3) 0.0596(19) Uani 1 1 d . . . . .
H12A H 0.481778 0.209493 1.110813 0.072 Uiso 1 1 calc R U . . .
C13 C 0.5785(5) 0.1770(3) 1.0791(3) 0.063(2) Uani 1 1 d . . . . .
H13A H 0.583629 0.157479 1.116655 0.076 Uiso 1 1 calc R U . . .
C14 C 0.6323(5) 0.1733(2) 1.0300(3) 0.0565(18) Uani 1 1 d . . . . .
H14A H 0.675427 0.152048 1.033598 0.068 Uiso 1 1 calc R U . . .
C15 C 0.6233(4) 0.2015(2) 0.9735(3) 0.0483(15) Uani 1 1 d . . . . .
C16 C 0.4420(4) 0.2722(3) 1.0208(3) 0.0584(19) Uani 1 1 d . . . . .
H16A H 0.444977 0.289162 0.977960 0.070 Uiso 1 1 calc R U . . .
C17 C 0.3604(5) 0.2502(3) 1.0240(5) 0.085(3) Uani 1 1 d . . . . .
H17A H 0.319849 0.274695 1.023243 0.127 Uiso 1 1 calc R U . . .
H17B H 0.352592 0.229542 0.986143 0.127 Uiso 1 1 calc R U . . .
H17C H 0.356109 0.232141 1.064633 0.127 Uiso 1 1 calc R U . . .
C18 C 0.4537(5) 0.3085(3) 1.0753(4) 0.071(2) Uani 1 1 d . . . . .
H18A H 0.410188 0.331124 1.073569 0.107 Uiso 1 1 calc R U . . .
H18B H 0.454152 0.292828 1.118088 0.107 Uiso 1 1 calc R U . . .
H18C H 0.504361 0.324631 1.069092 0.107 Uiso 1 1 calc R U . . .
C19 C 0.6787(4) 0.1965(2) 0.9160(3) 0.0500(16) Uani 1 1 d . . . . .
H19A H 0.689158 0.228539 0.898875 0.060 Uiso 1 1 calc R U . . .
C20 C 0.7590(5) 0.1750(3) 0.9343(4) 0.0612(19) Uani 1 1 d . . . . .
H20A H 0.783720 0.193159 0.969890 0.092 Uiso 1 1 calc R U . . .
H20B H 0.751299 0.142796 0.948944 0.092 Uiso 1 1 calc R U . . .
H20C H 0.793584 0.175356 0.895941 0.092 Uiso 1 1 calc R U . . .
C21 C 0.6394(4) 0.1695(2) 0.8617(3) 0.0524(17) Uani 1 1 d . . . . .
H21A H 0.676066 0.166524 0.824913 0.079 Uiso 1 1 calc R U . . .
H21B H 0.625248 0.138362 0.877710 0.079 Uiso 1 1 calc R U . . .
H21C H 0.591330 0.185836 0.847082 0.079 Uiso 1 1 calc R U . . .
C22 C 0.6302(4) 0.45508(18) 0.7128(3) 0.0362(13) Uani 1 1 d . . . . .
C23 C 0.7679(4) 0.46554(18) 0.7318(3) 0.0344(12) Uani 1 1 d . . . . .
C24 C 0.7953(4) 0.4968(2) 0.7799(3) 0.0425(14) Uani 1 1 d . . . . .
C25 C 0.8669(4) 0.5187(2) 0.7708(3) 0.0460(15) Uani 1 1 d . . . . .
H25A H 0.885278 0.540559 0.802589 0.055 Uiso 1 1 calc R U . . .
C26 C 0.9127(4) 0.5098(2) 0.7165(3) 0.0461(15) Uani 1 1 d . . . . .
H26A H 0.962235 0.525188 0.711126 0.055 Uiso 1 1 calc R U . . .
C27 C 0.8858(4) 0.4784(2) 0.6703(3) 0.0444(14) Uani 1 1 d . . . . .
H27A H 0.917640 0.472209 0.633055 0.053 Uiso 1 1 calc R U . . .
C28 C 0.8135(4) 0.45557(19) 0.6763(3) 0.0356(12) Uani 1 1 d . . . . .
C29 C 0.7464(5) 0.5048(3) 0.8411(4) 0.065(2) Uani 1 1 d . . . . .
H29C H 0.725054 0.472884 0.850107 0.078 Uiso 0.5 1 calc R U P A 2
H29B H 0.690623 0.495880 0.829367 0.078 Uiso 0.5 1 calc R U P B 1
C30 C 0.7449(9) 0.5622(4) 0.8586(6) 0.046(3) Uani 0.5 1 d . . P C 1
H30A H 0.730893 0.579804 0.818890 0.069 Uiso 0.5 1 calc R U P C 1
H30B H 0.705384 0.568197 0.892579 0.069 Uiso 0.5 1 calc R U P C 1
H30C H 0.797416 0.571966 0.874546 0.069 Uiso 0.5 1 calc R U P C 1
C31 C 0.7657(11) 0.4804(5) 0.8959(7) 0.060(4) Uani 0.5 1 d . . P C 1
H31D H 0.729571 0.488978 0.931308 0.090 Uiso 0.5 1 calc R U P C 1
H31E H 0.761098 0.446981 0.886900 0.090 Uiso 0.5 1 calc R U P C 1
H31F H 0.820424 0.487762 0.909145 0.090 Uiso 0.5 1 calc R U P C 1
C30A C 0.6796(9) 0.5306(5) 0.8366(7) 0.056(4) Uani 0.5 1 d . . P C 2
H30D H 0.654846 0.532540 0.879811 0.084 Uiso 0.5 1 calc R U P C 2
H30E H 0.692872 0.561980 0.821267 0.084 Uiso 0.5 1 calc R U P C 2
H30F H 0.642575 0.515922 0.805356 0.084 Uiso 0.5 1 calc R U P C 2
C31A C 0.8042(11) 0.5130(6) 0.9021(7) 0.067(4) Uani 0.5 1 d . . P C 2
H31A H 0.849922 0.492055 0.898973 0.100 Uiso 0.5 1 calc R U P C 2
H31B H 0.822613 0.545449 0.902039 0.100 Uiso 0.5 1 calc R U P C 2
H31C H 0.775700 0.506731 0.942809 0.100 Uiso 0.5 1 calc R U P C 2
C32 C 0.7840(4) 0.4218(2) 0.6244(3) 0.0381(13) Uani 1 1 d . . . . .
H32A H 0.744165 0.400979 0.645435 0.046 Uiso 1 1 calc R U . . .
C33 C 0.8502(4) 0.3910(3) 0.5983(4) 0.0599(19) Uani 1 1 d . . . . .
H33A H 0.876546 0.375013 0.635076 0.090 Uiso 1 1 calc R U . . .
H33B H 0.827693 0.367923 0.567947 0.090 Uiso 1 1 calc R U . . .
H33C H 0.888939 0.410325 0.575204 0.090 Uiso 1 1 calc R U . . .
C34 C 0.7427(5) 0.4468(3) 0.5690(4) 0.068(2) Uani 1 1 d . . . . .
H34A H 0.724348 0.424067 0.536307 0.102 Uiso 1 1 calc R U . . .
H34B H 0.697041 0.463991 0.586104 0.102 Uiso 1 1 calc R U . . .
H34C H 0.779643 0.468678 0.548563 0.102 Uiso 1 1 calc R U . . .
Cu1' Cu 0.11266(4) 0.30728(2) 0.62144(3) 0.03587(17) Uani 1 1 d . . . . .
Cl1' Cl 0.22728(8) 0.34165(4) 0.61632(6) 0.0340(3) Uani 1 1 d . . . . .
O1' O -0.0723(2) 0.21806(13) 0.6230(2) 0.0414(9) Uani 1 1 d . . . . .
N1' N 0.0178(3) 0.32082(15) 0.6846(2) 0.0316(10) Uani 1 1 d . . . . .
C1' C 0.0067(3) 0.35524(18) 0.7291(3) 0.0324(12) Uani 1 1 d . . . . .
Cu2' Cu 0.18159(4) 0.38590(2) 0.69462(3) 0.03388(17) Uani 1 1 d . . . . .
O2' O 0.1241(3) 0.48853(14) 0.8206(2) 0.0497(11) Uani 1 1 d . . . . .
N2' N 0.0672(3) 0.38635(15) 0.7350(2) 0.0299(10) Uani 1 1 d . . . . .
C2' C 0.0613(3) 0.42092(18) 0.7779(3) 0.0318(12) Uani 1 1 d . . . . .
N3' N 0.0434(3) 0.25571(17) 0.5950(2) 0.0384(11) Uani 1 1 d . . . . .
C3' C -0.0070(4) 0.42705(19) 0.8163(3) 0.0367(13) Uani 1 1 d . . . . .
H3'A H -0.010841 0.452808 0.845464 0.044 Uiso 1 1 calc R U . . .
N4' N 0.1953(3) 0.43874(15) 0.7545(2) 0.0331(10) Uani 1 1 d . . . . .
C4' C -0.0672(4) 0.3958(2) 0.8113(3) 0.0397(13) Uani 1 1 d . . . . .
H4'A H -0.113052 0.399343 0.837535 0.048 Uiso 1 1 calc R U . . .
C5' C -0.0620(3) 0.3580(2) 0.7673(3) 0.0362(13) Uani 1 1 d . . . . .
C6' C -0.1188(4) 0.3225(2) 0.7592(3) 0.0466(15) Uani 1 1 d . . . . .
H6'A H -0.165726 0.322878 0.784630 0.056 Uiso 1 1 calc R U . . .
C7' C -0.1067(4) 0.2876(2) 0.7148(3) 0.0451(15) Uani 1 1 d . . . . .
H7'A H -0.144600 0.263288 0.709363 0.054 Uiso 1 1 calc R U . . .
C8' C -0.0374(3) 0.28824(19) 0.6774(3) 0.0358(13) Uani 1 1 d . . . . .
C9' C -0.0228(3) 0.25007(19) 0.6275(3) 0.0349(12) Uani 1 1 d . . . . .
C10' C 0.0663(4) 0.2209(2) 0.5480(3) 0.0424(14) Uani 1 1 d . . . . .
C11' C 0.0300(4) 0.2178(2) 0.4866(3) 0.0438(14) Uani 1 1 d . . . . .
C12' C 0.0597(5) 0.1851(2) 0.4420(3) 0.0538(17) Uani 1 1 d . . . . .
H12B H 0.034852 0.181000 0.400276 0.065 Uiso 1 1 calc R U . . .
C13' C 0.1252(5) 0.1589(2) 0.4591(4) 0.062(2) Uani 1 1 d . . . . .
H13B H 0.146806 0.138266 0.427475 0.075 Uiso 1 1 calc R U . . .
C14' C 0.1599(5) 0.1613(3) 0.5189(4) 0.0601(19) Uani 1 1 d . . . . .
H14B H 0.203993 0.141801 0.528967 0.072 Uiso 1 1 calc R U . . .
C15' C 0.1319(4) 0.1922(2) 0.5662(3) 0.0498(16) Uani 1 1 d . . . . .
C16' C -0.0380(4) 0.2492(2) 0.4685(3) 0.0486(15) Uani 1 1 d . U . . .
H16C H -0.056157 0.263899 0.510216 0.058 Uiso 0.5 1 calc R U P D 2
H16B H -0.074932 0.250900 0.506533 0.058 Uiso 0.5 1 calc R U P E 1
C17' C -0.0850(8) 0.2320(4) 0.4077(6) 0.045(3) Uiso 0.5 1 d . U P F 1
H17D H -0.128550 0.253718 0.398139 0.067 Uiso 0.5 1 calc R U P F 1
H17E H -0.049565 0.230469 0.369918 0.067 Uiso 0.5 1 calc R U P F 1
H17F H -0.106718 0.200956 0.416454 0.067 Uiso 0.5 1 calc R U P F 1
C18' C -0.0042(7) 0.2985(4) 0.4554(6) 0.034(2) Uiso 0.5 1 d . U P F 1
H18D H -0.047721 0.319654 0.443508 0.051 Uiso 0.5 1 calc R U P F 1
H18E H 0.022687 0.309992 0.495172 0.051 Uiso 0.5 1 calc R U P F 1
H18F H 0.033769 0.297015 0.419385 0.051 Uiso 0.5 1 calc R U P F 1
C17" C -0.1087(12) 0.2214(7) 0.4411(11) 0.089(5) Uiso 0.5 1 d . U P F 2
H17G H -0.152051 0.242822 0.429810 0.134 Uiso 0.5 1 calc R U P F 2
H17H H -0.092452 0.204402 0.401735 0.134 Uiso 0.5 1 calc R U P F 2
H17I H -0.126782 0.199179 0.474336 0.134 Uiso 0.5 1 calc R U P F 2
C18" C -0.0182(15) 0.2893(9) 0.4212(13) 0.111(6) Uiso 0.5 1 d . U P F 2
H18G H -0.066229 0.307683 0.412465 0.166 Uiso 0.5 1 calc R U P F 2
H18H H 0.022560 0.309260 0.441237 0.166 Uiso 0.5 1 calc R U P F 2
H18I H 0.001511 0.276419 0.379930 0.166 Uiso 0.5 1 calc R U P F 2
C19' C 0.1646(5) 0.1924(3) 0.6350(4) 0.068(2) Uani 1 1 d . U . . .
H19C H 0.168188 0.225321 0.650870 0.081 Uiso 0.5 1 calc R U P G 2
H19B H 0.142976 0.221190 0.655881 0.081 Uiso 0.5 1 calc R U P H 1
C20' C 0.2508(8) 0.1943(5) 0.6461(7) 0.047(3) Uiso 0.5 1 d . U P I 1
H20D H 0.262144 0.194181 0.693373 0.071 Uiso 0.5 1 calc R U P I 1
H20E H 0.275728 0.167143 0.625670 0.071 Uiso 0.5 1 calc R U P I 1
H20F H 0.271947 0.222894 0.626562 0.071 Uiso 0.5 1 calc R U P I 1
C21' C 0.1263(17) 0.1503(9) 0.6732(14) 0.117(7) Uiso 0.5 1 d . U P I 1
H21D H 0.068824 0.149913 0.664933 0.176 Uiso 0.5 1 calc R U P I 1
H21E H 0.149575 0.120988 0.658070 0.176 Uiso 0.5 1 calc R U P I 1
H21F H 0.136539 0.153977 0.720414 0.176 Uiso 0.5 1 calc R U P I 1
C20" C 0.2490(11) 0.1702(7) 0.6371(9) 0.075(4) Uiso 0.5 1 d . U P I 2
H20G H 0.284400 0.187865 0.608384 0.113 Uiso 0.5 1 calc R U P I 2
H20H H 0.269891 0.171049 0.682225 0.113 Uiso 0.5 1 calc R U P I 2
H20I H 0.245959 0.137815 0.622050 0.113 Uiso 0.5 1 calc R U P I 2
C21" C 0.1118(7) 0.1666(4) 0.6773(6) 0.033(2) Uiso 0.5 1 d . U P I 2
H21G H 0.133161 0.166681 0.722286 0.049 Uiso 0.5 1 calc R U P I 2
H21H H 0.059251 0.181220 0.676631 0.049 Uiso 0.5 1 calc R U P I 2
H21I H 0.107366 0.134368 0.661624 0.049 Uiso 0.5 1 calc R U P I 2
C22' C 0.1318(4) 0.45328(18) 0.7854(3) 0.0345(12) Uani 1 1 d . . . . .
C23' C 0.2679(4) 0.46305(18) 0.7658(3) 0.0352(13) Uani 1 1 d . . . . .
C24' C 0.2952(4) 0.49568(19) 0.7194(3) 0.0388(14) Uani 1 1 d . . . . .
C25' C 0.3681(4) 0.5164(2) 0.7297(3) 0.0439(15) Uani 1 1 d . . . . .
H25B H 0.386806 0.538530 0.698701 0.053 Uiso 1 1 calc R U . . .
C26' C 0.4142(4) 0.5059(2) 0.7836(3) 0.0453(15) Uani 1 1 d . . . . .
H26B H 0.464393 0.520548 0.789424 0.054 Uiso 1 1 calc R U . . .
C27' C 0.3881(4) 0.4742(2) 0.8292(3) 0.0424(14) Uani 1 1 d . . . . .
H27B H 0.420690 0.466958 0.866192 0.051 Uiso 1 1 calc R U . . .
C28' C 0.3143(4) 0.45272(19) 0.8218(3) 0.0371(13) Uani 1 1 d . . . . .
C29' C 0.2445(4) 0.5063(2) 0.6587(3) 0.0470(16) Uani 1 1 d . . . . .
H29A H 0.187549 0.500603 0.669470 0.056 Uiso 1 1 calc R U . . .
C30' C 0.2668(5) 0.4752(2) 0.6022(3) 0.0592(19) Uani 1 1 d . . . . .
H30G H 0.233488 0.482638 0.563814 0.089 Uiso 1 1 calc R U . . .
H30H H 0.322752 0.480109 0.591390 0.089 Uiso 1 1 calc R U . . .
H30I H 0.258669 0.442505 0.614528 0.089 Uiso 1 1 calc R U . . .
C31' C 0.2532(5) 0.5570(2) 0.6346(4) 0.063(2) Uani 1 1 d . . . . .
H31G H 0.239182 0.578459 0.670062 0.094 Uiso 1 1 calc R U . . .
H31H H 0.308240 0.562570 0.621561 0.094 Uiso 1 1 calc R U . . .
H31I H 0.217704 0.562175 0.596816 0.094 Uiso 1 1 calc R U . . .
C32' C 0.2856(4) 0.4191(2) 0.8739(3) 0.0389(13) Uani 1 1 d . . . . .
H32B H 0.235314 0.404655 0.857172 0.047 Uiso 1 1 calc R U . . .
C33' C 0.2663(7) 0.4448(3) 0.9350(4) 0.085(3) Uani 1 1 d . . . . .
H33D H 0.229092 0.470070 0.924722 0.127 Uiso 1 1 calc R U . . .
H33E H 0.242059 0.423356 0.966471 0.127 Uiso 1 1 calc R U . . .
H33F H 0.315097 0.457857 0.954207 0.127 Uiso 1 1 calc R U . . .
C34' C 0.3429(6) 0.3801(3) 0.8890(5) 0.079(3) Uani 1 1 d . . . . .
H34D H 0.355211 0.363378 0.848364 0.119 Uiso 1 1 calc R U . . .
H34E H 0.391830 0.392997 0.908032 0.119 Uiso 1 1 calc R U . . .
H34F H 0.318792 0.358496 0.920296 0.119 Uiso 1 1 calc R U . . .
N5' N 0.7802(3) 0.38420(15) 1.1160(2) 0.0335(10) Uani 1 1 d . . . . .
C35' C 0.7067(3) 0.41321(19) 1.1035(3) 0.0361(13) Uani 1 1 d . . . . .
H35C H 0.722291 0.446497 1.104067 0.043 Uiso 1 1 calc R U . . .
H35D H 0.669776 0.408232 1.140301 0.043 Uiso 1 1 calc R U . . .
C36' C 0.6624(4) 0.4037(2) 1.0400(3) 0.0474(15) Uani 1 1 d . . . . .
H36A H 0.644292 0.370852 1.039168 0.057 Uiso 1 1 calc R U . . .
H36B H 0.698220 0.408581 1.002428 0.057 Uiso 1 1 calc R U . . .
C37' C 0.5911(4) 0.4360(2) 1.0336(4) 0.0539(17) Uani 1 1 d . . . . .
H37E H 0.554094 0.429801 1.070057 0.065 Uiso 1 1 calc R U . . .
H37F H 0.609134 0.468727 1.037271 0.065 Uiso 1 1 calc R U . . .
C38' C 0.5479(6) 0.4291(3) 0.9685(5) 0.088(3) Uani 1 1 d . . . . .
H38A H 0.502358 0.450395 0.965955 0.133 Uiso 1 1 calc R U . . .
H38B H 0.584140 0.435759 0.932388 0.133 Uiso 1 1 calc R U . . .
H38C H 0.529142 0.396863 0.965149 0.133 Uiso 1 1 calc R U . . .
C39' C 0.8407(4) 0.3902(2) 1.0620(3) 0.0393(14) Uani 1 1 d . . . . .
H39C H 0.888761 0.372022 1.073834 0.047 Uiso 1 1 calc R U . . .
H39D H 0.818535 0.376883 1.020916 0.047 Uiso 1 1 calc R U . . .
C40' C 0.8652(4) 0.4399(2) 1.0489(3) 0.0450(15) Uani 1 1 d . . . . .
H40C H 0.877132 0.455861 1.091025 0.054 Uiso 1 1 calc R U . . .
H40D H 0.821126 0.456765 1.026814 0.054 Uiso 1 1 calc R U . . .
C41' C 0.9387(5) 0.4407(2) 1.0055(3) 0.0550(18) Uani 1 1 d . . . . .
H41C H 0.930639 0.418638 0.968562 0.066 Uiso 1 1 calc R U . . .
H41D H 0.944791 0.472295 0.986653 0.066 Uiso 1 1 calc R U . . .
C42' C 1.0139(5) 0.4278(3) 1.0421(5) 0.074(2) Uani 1 1 d . . . . .
H42D H 1.058882 0.428846 1.011962 0.111 Uiso 1 1 calc R U . . .
H42E H 1.022968 0.449901 1.078079 0.111 Uiso 1 1 calc R U . . .
H42F H 1.008810 0.396219 1.059980 0.111 Uiso 1 1 calc R U . . .
C43' C 0.8147(4) 0.40027(19) 1.1818(3) 0.0368(13) Uani 1 1 d . . . . .
H43C H 0.821821 0.434502 1.179801 0.044 Uiso 1 1 calc R U . . .
H43D H 0.774938 0.393863 1.216076 0.044 Uiso 1 1 calc R U . . .
C44' C 0.8930(4) 0.3789(2) 1.2040(3) 0.0484(16) Uani 1 1 d . . . . .
H44C H 0.890880 0.344716 1.197416 0.058 Uiso 1 1 calc R U . . .
H44D H 0.936335 0.391370 1.176591 0.058 Uiso 1 1 calc R U . . .
C45' C 0.9110(5) 0.3891(3) 1.2747(4) 0.0570(18) Uani 1 1 d . . . . .
H45C H 0.868668 0.375081 1.301727 0.068 Uiso 1 1 calc R U . . .
H45D H 0.909082 0.423241 1.281301 0.068 Uiso 1 1 calc R U . . .
C46' C 0.9899(5) 0.3714(3) 1.2992(4) 0.065(2) Uani 1 1 d . . . . .
H46D H 0.996698 0.379554 1.345709 0.098 Uiso 1 1 calc R U . . .
H46E H 0.992064 0.337443 1.294243 0.098 Uiso 1 1 calc R U . . .
H46F H 1.032563 0.385704 1.273774 0.098 Uiso 1 1 calc R U . . .
C47' C 0.7615(4) 0.33271(18) 1.1164(3) 0.0355(12) Uani 1 1 d . . . . .
H47C H 0.732578 0.325089 1.075197 0.043 Uiso 1 1 calc R U . . .
H47D H 0.812314 0.315352 1.115941 0.043 Uiso 1 1 calc R U . . .
C48' C 0.7133(4) 0.3151(2) 1.1731(3) 0.0464(15) Uani 1 1 d . . . . .
H48C H 0.665173 0.334483 1.178115 0.056 Uiso 1 1 calc R U . . .
H48D H 0.745015 0.317128 1.214258 0.056 Uiso 1 1 calc R U . . .
C49' C 0.6898(4) 0.2647(2) 1.1602(3) 0.0493(16) Uani 1 1 d . . . . .
H49C H 0.651083 0.263654 1.123278 0.059 Uiso 1 1 calc R U . . .
H49D H 0.737337 0.246838 1.147053 0.059 Uiso 1 1 calc R U . . .
C50' C 0.6535(5) 0.2417(3) 1.2197(4) 0.070(2) Uani 1 1 d . . . . .
H50D H 0.639351 0.209445 1.208999 0.105 Uiso 1 1 calc R U . . .
H50E H 0.691977 0.242037 1.256134 0.105 Uiso 1 1 calc R U . . .
H50F H 0.605719 0.258854 1.232357 0.105 Uiso 1 1 calc R U . . .
N5 N 0.2860(3) 0.11898(15) 0.8895(2) 0.0346(10) Uani 1 1 d . . . . .
C35 C 0.3189(4) 0.1047(2) 0.8230(3) 0.0410(14) Uani 1 1 d . . . . .
H35A H 0.322698 0.070238 0.821698 0.049 Uiso 1 1 calc R U . . .
H35B H 0.280554 0.114303 0.788409 0.049 Uiso 1 1 calc R U . . .
C36 C 0.3997(5) 0.1249(2) 0.8068(4) 0.061(2) Uani 1 1 d . . . . .
H36E H 0.389296 0.148089 0.771696 0.074 Uiso 0.2 1 calc R U P J 2
H36F H 0.415837 0.143006 0.846069 0.074 Uiso 0.2 1 calc R U P J 2
H36C H 0.397303 0.159270 0.810569 0.074 Uiso 0.8 1 calc R U P K 1
H36D H 0.439306 0.113418 0.839189 0.074 Uiso 0.8 1 calc R U P K 1
C37 C 0.4263(5) 0.1122(3) 0.7391(4) 0.0431(18) Uani 0.8 1 d . . P L 1
H37A H 0.424800 0.077889 0.733932 0.052 Uiso 0.8 1 calc R U P L 1
H37B H 0.389189 0.125898 0.706284 0.052 Uiso 0.8 1 calc R U P L 1
C37A C 0.4532(16) 0.1063(9) 0.7916(14) 0.033(6) Uiso 0.2 1 d . . P L 2
H37C H 0.437462 0.074161 0.779596 0.039 Uiso 0.2 1 calc R U P L 2
H37D H 0.488999 0.104049 0.830374 0.039 Uiso 0.2 1 calc R U P L 2
C38 C 0.5084(4) 0.1293(3) 0.7263(4) 0.0602(19) Uani 1 1 d . . . . .
H38G H 0.554369 0.109286 0.718178 0.090 Uiso 0.2 1 calc R U P L 2
H38H H 0.474898 0.130747 0.686709 0.090 Uiso 0.2 1 calc R U P L 2
H38I H 0.526682 0.160778 0.737730 0.090 Uiso 0.2 1 calc R U P L 2
H38D H 0.523953 0.120499 0.681796 0.090 Uiso 0.8 1 calc R U P L 1
H38E H 0.509777 0.163360 0.730604 0.090 Uiso 0.8 1 calc R U P L 1
H38F H 0.545363 0.115386 0.758232 0.090 Uiso 0.8 1 calc R U P L 1
C39 C 0.3480(4) 0.1109(2) 0.9436(3) 0.0398(14) Uani 1 1 d . . . . .
H39A H 0.395454 0.129893 0.933722 0.048 Uiso 1 1 calc R U . . .
H39B H 0.326255 0.122226 0.985621 0.048 Uiso 1 1 calc R U . . .
C40 C 0.3735(4) 0.0609(2) 0.9523(3) 0.0419(14) Uani 1 1 d . . . . .
H40A H 0.388619 0.047576 0.909367 0.050 Uiso 1 1 calc R U . . .
H40B H 0.328934 0.042305 0.969790 0.050 Uiso 1 1 calc R U . . .
C41 C 0.4445(4) 0.0589(3) 1.0002(3) 0.0509(16) Uani 1 1 d . . . . .
H41A H 0.433629 0.079316 1.038205 0.061 Uiso 1 1 calc R U . . .
H41B H 0.450207 0.026595 1.016803 0.061 Uiso 1 1 calc R U . . .
C42 C 0.5219(4) 0.0737(3) 0.9697(4) 0.066(2) Uani 1 1 d . . . . .
H42A H 0.564695 0.071645 1.002531 0.099 Uiso 1 1 calc R U . . .
H42B H 0.533854 0.053147 0.932617 0.099 Uiso 1 1 calc R U . . .
H42C H 0.517262 0.105911 0.954037 0.099 Uiso 1 1 calc R U . . .
C43 C 0.2117(4) 0.09025(19) 0.8984(3) 0.0375(13) Uani 1 1 d . . . . .
H43A H 0.226387 0.056835 0.897351 0.045 Uiso 1 1 calc R U . . .
H43B H 0.175502 0.096159 0.860648 0.045 Uiso 1 1 calc R U . . .
C44 C 0.1671(4) 0.0997(2) 0.9611(3) 0.0469(15) Uani 1 1 d . . . . .
H44A H 0.203958 0.097328 0.999212 0.056 Uiso 1 1 calc R U . . .
H44B H 0.145083 0.131685 0.960052 0.056 Uiso 1 1 calc R U . . .
C45 C 0.1009(4) 0.0650(2) 0.9684(4) 0.0515(16) Uani 1 1 d . . . . .
H45A H 0.123443 0.033141 0.968440 0.062 Uiso 1 1 calc R U . . .
H45B H 0.064467 0.067651 0.930036 0.062 Uiso 1 1 calc R U . . .
C46 C 0.0541(5) 0.0722(3) 1.0307(5) 0.081(3) Uani 1 1 d . . . . .
H46A H 0.011823 0.048778 1.033056 0.121 Uiso 1 1 calc R U . . .
H46B H 0.089628 0.068920 1.068885 0.121 Uiso 1 1 calc R U . . .
H46C H 0.030638 0.103437 1.030472 0.121 Uiso 1 1 calc R U . . .
C47 C 0.2694(4) 0.17083(18) 0.8931(3) 0.0376(13) Uani 1 1 d . . . . .
H47A H 0.247489 0.177646 0.936969 0.045 Uiso 1 1 calc R U . . .
H47B H 0.320769 0.187457 0.890070 0.045 Uiso 1 1 calc R U . . .
C48 C 0.2137(4) 0.1912(2) 0.8422(3) 0.0450(15) Uani 1 1 d . . . . .
H48A H 0.161619 0.175291 0.844209 0.054 Uiso 1 1 calc R U . . .
H48B H 0.235645 0.186440 0.797826 0.054 Uiso 1 1 calc R U . . .
C49 C 0.2034(4) 0.2431(2) 0.8554(3) 0.0504(16) Uani 1 1 d . . . . .
H49A H 0.256297 0.257823 0.859757 0.060 Uiso 1 1 calc R U . . .
H49B H 0.175300 0.247306 0.897417 0.060 Uiso 1 1 calc R U . . .
C50 C 0.1564(6) 0.2673(2) 0.8003(4) 0.071(2) Uani 1 1 d . . . . .
H50A H 0.151000 0.300531 0.810599 0.107 Uiso 1 1 calc R U . . .
H50B H 0.184483 0.263706 0.758756 0.107 Uiso 1 1 calc R U . . .
H50C H 0.103515 0.253193 0.796404 0.107 Uiso 1 1 calc R U . . .

loop_
_atom_site_aniso_label
_atom_site_aniso_U_11
_atom_site_aniso_U_22
_atom_site_aniso_U_33
_atom_site_aniso_U_23
_atom_site_aniso_U_13
_atom_site_aniso_U_12
Cu2 0.0463(4) 0.0262(3) 0.0261(3) 0.0030(3) 0.0009(3) 0.0012(3)
Cu1 0.0407(4) 0.0270(3) 0.0358(4) 0.0014(3) 0.0067(3) -0.0027(3)
Cl1 0.0360(7) 0.0348(7) 0.0318(7) 0.0107(5) -0.0007(5) -0.0037(5)
O1 0.051(3) 0.035(2) 0.051(3) 0.0025(19) 0.003(2) -0.0089(19)
N1 0.040(3) 0.023(2) 0.032(2) -0.0033(19) 0.004(2) -0.0024(19)
C1 0.035(3) 0.029(3) 0.029(3) -0.002(2) 0.005(2) 0.004(2)
O2 0.060(3) 0.036(2) 0.059(3) 0.023(2) -0.011(2) -0.004(2)
N2 0.037(3) 0.025(2) 0.025(2) -0.0011(18) 0.0042(19) 0.0000(19)
C2 0.046(3) 0.029(3) 0.023(3) -0.001(2) 0.001(2) 0.002(2)
N3 0.043(3) 0.030(2) 0.036(3) 0.007(2) 0.003(2) -0.005(2)
C3 0.049(4) 0.034(3) 0.035(3) 0.004(2) -0.001(3) 0.005(3)
N4 0.046(3) 0.026(2) 0.027(2) 0.0021(18) 0.000(2) -0.003(2)
C4 0.041(3) 0.042(3) 0.030(3) -0.003(2) -0.001(2) 0.005(3)
C5 0.042(3) 0.032(3) 0.031(3) -0.001(2) 0.005(2) 0.002(2)
C6 0.041(3) 0.051(4) 0.039(3) -0.003(3) -0.001(3) -0.006(3)
C7 0.043(3) 0.035(3) 0.046(3) -0.001(3) 0.000(3) -0.009(3)
C8 0.036(3) 0.032(3) 0.037(3) -0.004(2) 0.006(2) 0.001(2)
C9 0.042(3) 0.028(3) 0.042(3) 0.000(2) 0.011(3) -0.005(2)
C10 0.046(4) 0.039(3) 0.046(3) 0.010(3) 0.003(3) -0.013(3)
C11 0.065(4) 0.050(4) 0.035(3) 0.003(3) 0.004(3) -0.024(3)
C12 0.078(5) 0.059(4) 0.042(4) 0.000(3) 0.013(3) -0.020(4)
C13 0.098(6) 0.050(4) 0.041(4) 0.010(3) 0.004(4) -0.021(4)
C14 0.075(5) 0.040(4) 0.054(4) 0.008(3) 0.000(4) -0.005(3)
C15 0.059(4) 0.035(3) 0.051(4) 0.009(3) 0.008(3) -0.006(3)
C16 0.058(4) 0.073(5) 0.045(4) -0.011(3) 0.016(3) -0.009(4)
C17 0.064(5) 0.099(7) 0.090(6) -0.046(6) 0.005(5) -0.024(5)
C18 0.059(5) 0.076(5) 0.079(5) -0.030(4) 0.013(4) -0.024(4)
C19 0.053(4) 0.037(3) 0.060(4) 0.009(3) 0.004(3) 0.002(3)
C20 0.066(5) 0.050(4) 0.068(5) 0.004(4) -0.001(4) 0.004(3)
C21 0.065(4) 0.047(4) 0.045(4) 0.005(3) 0.009(3) 0.012(3)
C22 0.050(4) 0.026(3) 0.033(3) 0.000(2) 0.002(3) -0.001(2)
C23 0.048(3) 0.026(3) 0.029(3) 0.006(2) -0.005(2) -0.006(2)
C24 0.059(4) 0.036(3) 0.033(3) 0.002(2) -0.003(3) -0.007(3)
C25 0.062(4) 0.034(3) 0.041(3) 0.001(3) -0.013(3) -0.012(3)
C26 0.054(4) 0.040(3) 0.044(4) 0.007(3) -0.006(3) -0.014(3)
C27 0.051(4) 0.041(3) 0.042(3) 0.000(3) 0.003(3) -0.006(3)
C28 0.043(3) 0.029(3) 0.034(3) 0.005(2) 0.000(2) -0.005(2)
C29 0.080(6) 0.074(5) 0.042(4) -0.019(4) 0.010(4) -0.028(5)
C30 0.068(9) 0.037(6) 0.033(6) -0.007(5) 0.001(6) -0.002(6)
C31 0.096(12) 0.048(8) 0.036(7) 0.006(6) 0.007(7) 0.000(8)
C30A 0.079(10) 0.047(7) 0.042(7) -0.011(6) -0.006(7) 0.008(7)
C31A 0.090(12) 0.068(10) 0.042(8) -0.015(7) -0.003(8) 0.006(9)
C32 0.043(3) 0.036(3) 0.036(3) -0.002(2) 0.008(3) -0.003(2)
C33 0.057(4) 0.065(5) 0.058(4) -0.019(4) -0.006(3) 0.011(4)
C34 0.085(6) 0.050(4) 0.069(5) -0.016(4) -0.028(4) 0.003(4)
Cu1' 0.0376(4) 0.0352(4) 0.0348(4) 0.0003(3) -0.0010(3) -0.0071(3)
Cl1' 0.0362(7) 0.0330(6) 0.0330(7) -0.0093(5) 0.0040(6) -0.0064(5)
O1' 0.042(2) 0.034(2) 0.048(2) -0.0042(19) 0.0022(19) -0.0106(18)
N1' 0.034(2) 0.028(2) 0.033(2) 0.0005(19) -0.0023(19) -0.0010(19)
C1' 0.037(3) 0.029(3) 0.031(3) 0.003(2) -0.002(2) 0.003(2)
Cu2' 0.0472(4) 0.0257(3) 0.0288(3) -0.0037(3) 0.0020(3) -0.0015(3)
O2' 0.058(3) 0.034(2) 0.057(3) -0.019(2) 0.008(2) -0.003(2)
N2' 0.037(3) 0.025(2) 0.028(2) 0.0010(18) 0.0013(19) 0.0006(18)
C2' 0.039(3) 0.027(3) 0.029(3) 0.000(2) -0.002(2) 0.005(2)
N3' 0.043(3) 0.035(2) 0.038(3) -0.007(2) 0.001(2) -0.005(2)
C3' 0.046(3) 0.031(3) 0.033(3) -0.003(2) 0.001(3) 0.004(2)
N4' 0.040(3) 0.028(2) 0.031(2) -0.0039(19) 0.005(2) -0.004(2)
C4' 0.043(3) 0.043(3) 0.034(3) -0.004(3) 0.004(3) 0.001(3)
C5' 0.036(3) 0.039(3) 0.034(3) -0.001(2) -0.004(2) 0.001(2)
C6' 0.038(3) 0.053(4) 0.049(4) -0.008(3) 0.009(3) -0.007(3)
C7' 0.038(3) 0.045(3) 0.053(4) -0.009(3) 0.004(3) -0.008(3)
C8' 0.036(3) 0.034(3) 0.038(3) 0.001(2) 0.000(2) -0.003(2)
C9' 0.036(3) 0.031(3) 0.038(3) -0.002(2) -0.002(2) -0.006(2)
C10' 0.049(4) 0.036(3) 0.042(3) -0.009(3) 0.006(3) -0.012(3)
C11' 0.049(4) 0.039(3) 0.043(3) -0.004(3) 0.004(3) -0.007(3)
C12' 0.067(5) 0.049(4) 0.046(4) -0.009(3) 0.007(3) -0.006(3)
C13' 0.083(5) 0.042(4) 0.062(5) -0.005(3) 0.016(4) 0.011(4)
C14' 0.069(5) 0.057(4) 0.055(4) 0.005(3) 0.014(4) 0.016(4)
C15' 0.051(4) 0.046(4) 0.053(4) 0.000(3) 0.015(3) 0.008(3)
C16' 0.050(4) 0.047(3) 0.049(3) -0.004(3) 0.001(3) -0.008(3)
C19' 0.065(4) 0.078(5) 0.060(4) 0.004(4) 0.004(4) 0.012(4)
C22' 0.047(3) 0.025(3) 0.031(3) -0.002(2) -0.002(2) -0.004(2)
C23' 0.050(3) 0.025(3) 0.030(3) -0.005(2) 0.004(2) -0.003(2)
C24' 0.052(4) 0.030(3) 0.035(3) -0.006(2) 0.008(3) 0.000(3)
C25' 0.061(4) 0.031(3) 0.040(3) -0.005(3) 0.013(3) -0.012(3)
C26' 0.050(4) 0.035(3) 0.051(4) -0.010(3) 0.006(3) -0.011(3)
C27' 0.053(4) 0.034(3) 0.040(3) -0.004(3) 0.002(3) -0.008(3)
C28' 0.049(4) 0.029(3) 0.033(3) -0.005(2) 0.002(3) -0.006(3)
C29' 0.066(4) 0.040(3) 0.035(3) 0.004(3) 0.005(3) -0.009(3)
C30' 0.082(5) 0.051(4) 0.044(4) -0.005(3) -0.001(4) 0.004(4)
C31' 0.090(6) 0.044(4) 0.054(4) 0.002(3) 0.011(4) 0.000(4)
C32' 0.046(3) 0.034(3) 0.038(3) 0.004(2) 0.002(3) -0.006(2)
C33' 0.154(9) 0.039(4) 0.062(5) 0.000(4) 0.056(6) -0.003(5)
C34' 0.094(6) 0.055(4) 0.089(6) 0.031(4) 0.040(5) 0.020(4)
N5' 0.044(3) 0.025(2) 0.031(2) -0.0033(19) 0.004(2) 0.0040(19)
C35' 0.042(3) 0.029(3) 0.037(3) 0.001(2) 0.003(2) 0.007(2)
C36' 0.056(4) 0.040(3) 0.046(4) -0.002(3) -0.005(3) 0.008(3)
C37' 0.059(4) 0.044(4) 0.058(4) -0.003(3) -0.013(3) 0.012(3)
C38' 0.097(7) 0.081(6) 0.086(6) -0.018(5) -0.044(6) 0.033(5)
C39' 0.052(4) 0.037(3) 0.029(3) -0.004(2) 0.006(3) 0.001(3)
C40' 0.061(4) 0.040(3) 0.035(3) -0.002(3) 0.009(3) -0.007(3)
C41' 0.072(5) 0.048(4) 0.046(4) -0.004(3) 0.013(3) -0.010(3)
C42' 0.063(5) 0.057(5) 0.103(7) 0.013(5) 0.020(5) -0.003(4)
C43' 0.053(4) 0.026(3) 0.031(3) -0.003(2) 0.002(3) 0.001(3)
C44' 0.065(4) 0.037(3) 0.043(3) -0.005(3) -0.004(3) 0.010(3)
C45' 0.063(5) 0.053(4) 0.055(4) -0.007(3) -0.004(4) -0.002(3)
C46' 0.073(5) 0.058(4) 0.065(5) 0.007(4) -0.012(4) -0.005(4)
C47' 0.045(3) 0.024(3) 0.037(3) -0.003(2) 0.002(3) 0.003(2)
C48' 0.060(4) 0.030(3) 0.049(4) -0.001(3) 0.012(3) -0.003(3)
C49' 0.059(4) 0.038(3) 0.050(4) 0.006(3) 0.000(3) -0.005(3)
C50' 0.093(6) 0.046(4) 0.072(5) 0.008(4) 0.015(4) -0.017(4)
N5 0.045(3) 0.029(2) 0.030(2) -0.0009(19) -0.002(2) -0.0013(19)
C35 0.060(4) 0.030(3) 0.033(3) -0.008(2) 0.006(3) -0.002(3)
C36 0.079(5) 0.043(4) 0.062(5) -0.011(3) 0.024(4) -0.014(4)
C37 0.048(5) 0.044(4) 0.037(4) -0.002(3) 0.008(3) 0.006(3)
C38 0.061(5) 0.050(4) 0.070(5) 0.006(4) 0.011(4) 0.005(3)
C39 0.038(3) 0.046(3) 0.036(3) -0.007(3) -0.003(2) 0.000(3)
C40 0.047(4) 0.045(3) 0.034(3) -0.003(3) -0.003(3) -0.004(3)
C41 0.055(4) 0.055(4) 0.043(4) 0.005(3) -0.010(3) 0.005(3)
C42 0.052(4) 0.074(5) 0.072(5) 0.019(4) -0.006(4) -0.002(4)
C43 0.046(3) 0.030(3) 0.036(3) 0.002(2) -0.005(3) -0.003(2)
C44 0.054(4) 0.039(3) 0.047(4) 0.005(3) 0.010(3) 0.001(3)
C45 0.047(4) 0.051(4) 0.057(4) 0.011(3) 0.007(3) -0.001(3)
C46 0.074(6) 0.066(5) 0.103(7) 0.000(5) 0.042(5) -0.011(4)
C47 0.050(4) 0.024(3) 0.038(3) -0.005(2) 0.004(3) -0.005(2)
C48 0.054(4) 0.033(3) 0.048(4) 0.002(3) 0.004(3) -0.001(3)
C49 0.068(4) 0.034(3) 0.050(4) 0.001(3) 0.009(3) 0.002(3)
C50 0.114(7) 0.040(4) 0.061(5) 0.011(3) 0.010(5) 0.015(4)

loop_
_atom_type_symbol
_atom_type_description
_atom_type_scat_dispersion_real
_atom_type_scat_dispersion_imag
_atom_type_scat_source
C C 0.0034 0.0017 'XDISP Program in WinGX S.Brennan & P.L.Cowan Rev.Sci.Instrum.63,850 1992'
H H 0.0000 0.0000 'XDISP Program in WinGX S.Brennan & P.L.Cowan Rev.Sci.Instrum.63,850 1992'
N N 0.0065 0.0035 'XDISP Program in WinGX S.Brennan & P.L.Cowan Rev.Sci.Instrum.63,850 1992'
O O 0.0115 0.0064 'XDISP Program in WinGX S.Brennan & P.L.Cowan Rev.Sci.Instrum.63,850 1992'
Cl Cl 0.1549 0.1679 'XDISP Program in WinGX S.Brennan & P.L.Cowan Rev.Sci.Instrum.63,850 1992'
Cu Cu 0.3203 1.3289 'XDISP Program in WinGX S.Brennan & P.L.Cowan Rev.Sci.Instrum.63,850 1992'

loop_
_geom_angle_atom_site_label_1
_geom_angle_atom_site_label_2
_geom_angle_atom_site_label_3
_geom_angle
_geom_angle_site_symmetry_1
_geom_angle_site_symmetry_3
_geom_angle_publ_flag
N4 Cu2 N2 81.25(19) . . ?
N4 Cu2 Cl1 150.69(15) . . ?
N2 Cu2 Cl1 127.75(12) . . ?
N4 Cu2 Cu1 163.16(15) . . ?
N2 Cu2 Cu1 81.92(12) . . ?
Cl1 Cu2 Cu1 46.04(4) . . ?
N3 Cu1 N1 81.16(19) . . ?
N3 Cu1 Cl1 153.81(15) . . ?
N1 Cu1 Cl1 124.66(13) . . ?
N3 Cu1 Cu2 159.23(15) . . ?
N1 Cu1 Cu2 78.26(12) . . ?
Cl1 Cu1 Cu2 46.44(4) . . ?
Cu1 Cl1 Cu2 87.52(6) . . ?
C8 N1 C1 118.0(5) . . ?
C8 N1 Cu1 109.3(4) . . ?
C1 N1 Cu1 132.7(4) . . ?
N2 C1 N1 115.1(5) . . ?
N2 C1 C5 122.6(5) . . ?
N1 C1 C5 122.4(5) . . ?
C2 N2 C1 117.7(5) . . ?
C2 N2 Cu2 111.1(4) . . ?
C1 N2 Cu2 130.5(4) . . ?
N2 C2 C3 123.7(5) . . ?
N2 C2 C22 115.9(5) . . ?
C3 C2 C22 120.3(5) . . ?
C9 N3 C10 117.3(5) . . ?
C9 N3 Cu1 116.8(4) . . ?
C10 N3 Cu1 125.9(4) . . ?
C4 C3 C2 118.8(5) . . ?
C4 C3 H3A 120.6 . . ?
C2 C3 H3A 120.6 . . ?
C22 N4 C23 118.4(4) . . ?
C22 N4 Cu2 117.0(4) . . ?
C23 N4 Cu2 124.1(4) . . ?
C3 C4 C5 119.4(6) . . ?
C3 C4 H4A 120.3 . . ?
C5 C4 H4A 120.3 . . ?
C4 C5 C6 124.7(6) . . ?
C4 C5 C1 117.7(5) . . ?
C6 C5 C1 117.6(5) . . ?
C7 C6 C5 118.7(6) . . ?
C7 C6 H6A 120.6 . . ?
C5 C6 H6A 120.6 . . ?
C6 C7 C8 120.2(6) . . ?
C6 C7 H7A 119.9 . . ?
C8 C7 H7A 119.9 . . ?
N1 C8 C7 122.9(5) . . ?
N1 C8 C9 116.6(5) . . ?
C7 C8 C9 120.4(5) . . ?
O1 C9 N3 127.5(6) . . ?
O1 C9 C8 117.2(5) . . ?
N3 C9 C8 115.3(5) . . ?
C15 C10 C11 120.6(6) . . ?
C15 C10 N3 120.2(6) . . ?
C11 C10 N3 119.1(6) . . ?
C12 C11 C10 117.6(7) . . ?
C12 C11 C16 120.5(6) . . ?
C10 C11 C16 121.9(6) . . ?
C13 C12 C11 121.9(7) . . ?
C13 C12 H12A 119.0 . . ?
C11 C12 H12A 119.0 . . ?
C12 C13 C14 121.2(7) . . ?
C12 C13 H13A 119.4 . . ?
C14 C13 H13A 119.4 . . ?
C13 C14 C15 119.2(7) . . ?
C13 C14 H14A 120.4 . . ?
C15 C14 H14A 120.4 . . ?
C10 C15 C14 119.3(6) . . ?
C10 C15 C19 119.6(6) . . ?
C14 C15 C19 120.9(6) . . ?
C11 C16 C17 112.6(7) . . ?
C11 C16 C18 111.2(7) . . ?
C17 C16 C18 111.2(6) . . ?
C11 C16 H16A 107.2 . . ?
C17 C16 H16A 107.2 . . ?
C18 C16 H16A 107.2 . . ?
C16 C17 H17A 109.5 . . ?
C16 C17 H17B 109.5 . . ?
H17A C17 H17B 109.5 . . ?
C16 C17 H17C 109.5 . . ?
H17A C17 H17C 109.5 . . ?
H17B C17 H17C 109.5 . . ?
C16 C18 H18A 109.5 . . ?
C16 C18 H18B 109.5 . . ?
H18A C18 H18B 109.5 . . ?
C16 C18 H18C 109.5 . . ?
H18A C18 H18C 109.5 . . ?
H18B C18 H18C 109.5 . . ?
C21 C19 C15 110.5(6) . . ?
C21 C19 C20 110.7(6) . . ?
C15 C19 C20 113.7(6) . . ?
C21 C19 H19A 107.2 . . ?
C15 C19 H19A 107.2 . . ?
C20 C19 H19A 107.2 . . ?
C19 C20 H20A 109.5 . . ?
C19 C20 H20B 109.5 . . ?
H20A C20 H20B 109.5 . . ?
C19 C20 H20C 109.5 . . ?
H20A C20 H20C 109.5 . . ?
H20B C20 H20C 109.5 . . ?
C19 C21 H21A 109.5 . . ?
C19 C21 H21B 109.5 . . ?
H21A C21 H21B 109.5 . . ?
C19 C21 H21C 109.5 . . ?
H21A C21 H21C 109.5 . . ?
H21B C21 H21C 109.5 . . ?
O2 C22 N4 129.3(6) . . ?
O2 C22 C2 117.6(5) . . ?
N4 C22 C2 113.1(5) . . ?
C24 C23 C28 121.0(5) . . ?
C24 C23 N4 119.9(5) . . ?
C28 C23 N4 118.9(5) . . ?
C25 C24 C23 118.7(6) . . ?
C25 C24 C29 121.8(6) . . ?
C23 C24 C29 119.5(6) . . ?
C24 C25 C26 121.6(6) . . ?
C24 C25 H25A 119.2 . . ?
C26 C25 H25A 119.2 . . ?
C27 C26 C25 119.1(6) . . ?
C27 C26 H26A 120.4 . . ?
C25 C26 H26A 120.4 . . ?
C26 C27 C28 122.1(6) . . ?
C26 C27 H27A 119.0 . . ?
C28 C27 H27A 119.0 . . ?
C27 C28 C23 117.5(5) . . ?
C27 C28 C32 121.4(5) . . ?
C23 C28 C32 121.0(5) . . ?
C30A C29 C24 119.1(9) . . ?
C31 C29 C24 118.2(10) . . ?
C30A C29 C31A 118.3(10) . . ?
C24 C29 C31A 109.4(8) . . ?
C31 C29 C30 109.5(9) . . ?
C24 C29 C30 109.3(7) . . ?
C30A C29 H29C 102.3 . . ?
C24 C29 H29C 102.3 . . ?
C31A C29 H29C 102.3 . . ?
C31 C29 H29B 106.4 . . ?
C24 C29 H29B 106.4 . . ?
C30 C29 H29B 106.4 . . ?
C29 C30 H30A 109.5 . . ?
C29 C30 H30B 109.5 . . ?
H30A C30 H30B 109.5 . . ?
C29 C30 H30C 109.5 . . ?
H30A C30 H30C 109.5 . . ?
H30B C30 H30C 109.5 . . ?
C29 C31 H31D 109.5 . . ?
C29 C31 H31E 109.5 . . ?
H31D C31 H31E 109.5 . . ?
C29 C31 H31F 109.5 . . ?
H31D C31 H31F 109.5 . . ?
H31E C31 H31F 109.5 . . ?
C29 C30A H30D 109.5 . . ?
C29 C30A H30E 109.5 . . ?
H30D C30A H30E 109.5 . . ?
C29 C30A H30F 109.5 . . ?
H30D C30A H30F 109.5 . . ?
H30E C30A H30F 109.5 . . ?
C29 C31A H31A 109.5 . . ?
C29 C31A H31B 109.5 . . ?
H31A C31A H31B 109.5 . . ?
C29 C31A H31C 109.5 . . ?
H31A C31A H31C 109.5 . . ?
H31B C31A H31C 109.5 . . ?
C34 C32 C28 111.4(5) . . ?
C34 C32 C33 110.6(6) . . ?
C28 C32 C33 112.3(5) . . ?
C34 C32 H32A 107.4 . . ?
C28 C32 H32A 107.4 . . ?
C33 C32 H32A 107.4 . . ?
C32 C33 H33A 109.5 . . ?
C32 C33 H33B 109.5 . . ?
H33A C33 H33B 109.5 . . ?
C32 C33 H33C 109.5 . . ?
H33A C33 H33C 109.5 . . ?
H33B C33 H33C 109.5 . . ?
C32 C34 H34A 109.5 . . ?
C32 C34 H34B 109.5 . . ?
H34A C34 H34B 109.5 . . ?
C32 C34 H34C 109.5 . . ?
H34A C34 H34C 109.5 . . ?
H34B C34 H34C 109.5 . . ?
N3' Cu1' N1' 81.52(19) . . ?
N3' Cu1' Cl1' 149.13(15) . . ?
N1' Cu1' Cl1' 128.96(13) . . ?
N3' Cu1' Cu2' 162.19(15) . . ?
N1' Cu1' Cu2' 81.14(12) . . ?
Cl1' Cu1' Cu2' 47.83(4) . . ?
Cu1' Cl1' Cu2' 84.73(5) . . ?
C8' N1' C1' 119.1(5) . . ?
C8' N1' Cu1' 109.9(4) . . ?
C1' N1' Cu1' 131.1(4) . . ?
N1' C1' N2' 115.4(5) . . ?
N1' C1' C5' 122.2(5) . . ?
N2' C1' C5' 122.4(5) . . ?
N4' Cu2' N2' 81.59(18) . . ?
N4' Cu2' Cl1' 149.81(14) . . ?
N2' Cu2' Cl1' 128.37(13) . . ?
N4' Cu2' Cu1' 162.65(14) . . ?
N2' Cu2' Cu1' 81.06(12) . . ?
Cl1' Cu2' Cu1' 47.44(4) . . ?
C2' N2' C1' 119.2(5) . . ?
C2' N2' Cu2' 109.8(4) . . ?
C1' N2' Cu2' 130.6(4) . . ?
N2' C2' C3' 121.8(5) . . ?
N2' C2' C22' 117.4(5) . . ?
C3' C2' C22' 120.7(5) . . ?
C9' N3' C10' 119.0(5) . . ?
C9' N3' Cu1' 117.5(4) . . ?
C10' N3' Cu1' 123.0(4) . . ?
C4' C3' C2' 119.2(5) . . ?
C4' C3' H3'A 120.4 . . ?
C2' C3' H3'A 120.4 . . ?
C22' N4' C23' 117.9(4) . . ?
C22' N4' Cu2' 116.9(4) . . ?
C23' N4' Cu2' 125.1(4) . . ?
C3' C4' C5' 120.4(6) . . ?
C3' C4' H4'A 119.8 . . ?
C5' C4' H4'A 119.8 . . ?
C1' C5' C6' 117.3(5) . . ?
C1' C5' C4' 116.9(5) . . ?
C6' C5' C4' 125.8(6) . . ?
C7' C6' C5' 120.2(6) . . ?
C7' C6' H6'A 119.9 . . ?
C5' C6' H6'A 119.9 . . ?
C6' C7' C8' 118.7(6) . . ?
C6' C7' H7'A 120.7 . . ?
C8' C7' H7'A 120.7 . . ?
N1' C8' C7' 122.5(5) . . ?
N1' C8' C9' 117.7(5) . . ?
C7' C8' C9' 119.8(5) . . ?
O1' C9' N3' 128.8(5) . . ?
O1' C9' C8' 118.0(5) . . ?
N3' C9' C8' 113.2(5) . . ?
C11' C10' C15' 122.1(6) . . ?
C11' C10' N3' 121.6(6) . . ?
C15' C10' N3' 116.1(6) . . ?
C10' C11' C12' 118.0(6) . . ?
C10' C11' C16' 120.7(6) . . ?
C12' C11' C16' 121.4(6) . . ?
C13' C12' C11' 119.5(7) . . ?
C13' C12' H12B 120.3 . . ?
C11' C12' H12B 120.3 . . ?
C14' C13' C12' 122.7(7) . . ?
C14' C13' H13B 118.7 . . ?
C12' C13' H13B 118.7 . . ?
C13' C14' C15' 120.7(7) . . ?
C13' C14' H14B 119.6 . . ?
C15' C14' H14B 119.6 . . ?
C14' C15' C10' 117.0(7) . . ?
C14' C15' C19' 121.6(7) . . ?
C10' C15' C19' 121.2(6) . . ?
C11' C16' C17" 111.4(9) . . ?
C11' C16' C18" 115.6(11) . . ?
C17" C16' C18" 109.5(14) . . ?
C11' C16' C17' 112.9(7) . . ?
C11' C16' C18' 108.0(6) . . ?
C17' C16' C18' 109.9(8) . . ?
C11' C16' H16C 106.6 . . ?
C17" C16' H16C 106.6 . . ?
C18" C16' H16C 106.6 . . ?
C11' C16' H16B 108.7 . . ?
C17' C16' H16B 108.7 . . ?
C18' C16' H16B 108.7 . . ?
C16' C17' H17D 109.5 . . ?
C16' C17' H17E 109.5 . . ?
H17D C17' H17E 109.5 . . ?
C16' C17' H17F 109.5 . . ?
H17D C17' H17F 109.5 . . ?
H17E C17' H17F 109.5 . . ?
C16' C18' H18D 109.5 . . ?
C16' C18' H18E 109.5 . . ?
H18D C18' H18E 109.5 . . ?
C16' C18' H18F 109.5 . . ?
H18D C18' H18F 109.5 . . ?
H18E C18' H18F 109.5 . . ?
C16' C17" H17G 109.5 . . ?
C16' C17" H17H 109.5 . . ?
H17G C17" H17H 109.5 . . ?
C16' C17" H17I 109.5 . . ?
H17G C17" H17I 109.5 . . ?
H17H C17" H17I 109.5 . . ?
C16' C18" H18G 109.5 . . ?
C16' C18" H18H 109.5 . . ?
H18G C18" H18H 109.5 . . ?
C16' C18" H18I 109.5 . . ?
H18G C18" H18I 109.5 . . ?
H18H C18" H18I 109.5 . . ?
C21" C19' C15' 109.4(8) . . ?
C20' C19' C15' 119.7(8) . . ?
C21" C19' C20" 110.0(10) . . ?
C15' C19' C20" 110.5(9) . . ?
C20' C19' C21' 111.3(13) . . ?
C15' C19' C21' 108.1(12) . . ?
C21" C19' H19C 109.0 . . ?
C15' C19' H19C 109.0 . . ?
C20" C19' H19C 109.0 . . ?
C20' C19' H19B 105.6 . . ?
C15' C19' H19B 105.6 . . ?
C21' C19' H19B 105.6 . . ?
C19' C20' H20D 109.5 . . ?
C19' C20' H20E 109.5 . . ?
H20D C20' H20E 109.5 . . ?
C19' C20' H20F 109.5 . . ?
H20D C20' H20F 109.5 . . ?
H20E C20' H20F 109.5 . . ?
C19' C21' H21D 109.5 . . ?
C19' C21' H21E 109.5 . . ?
H21D C21' H21E 109.5 . . ?
C19' C21' H21F 109.5 . . ?
H21D C21' H21F 109.5 . . ?
H21E C21' H21F 109.5 . . ?
C19' C20" H20G 109.5 . . ?
C19' C20" H20H 109.5 . . ?
H20G C20" H20H 109.5 . . ?
C19' C20" H20I 109.5 . . ?
H20G C20" H20I 109.5 . . ?
H20H C20" H20I 109.5 . . ?
C19' C21" H21G 109.5 . . ?
C19' C21" H21H 109.5 . . ?
H21G C21" H21H 109.5 . . ?
C19' C21" H21I 109.5 . . ?
H21G C21" H21I 109.5 . . ?
H21H C21" H21I 109.5 . . ?
O2' C22' N4' 128.5(5) . . ?
O2' C22' C2' 118.0(5) . . ?
N4' C22' C2' 113.5(4) . . ?
C28' C23' C24' 120.0(5) . . ?
C28' C23' N4' 119.8(5) . . ?
C24' C23' N4' 120.2(5) . . ?
C25' C24' C23' 118.8(6) . . ?
C25' C24' C29' 121.7(6) . . ?
C23' C24' C29' 119.4(5) . . ?
C26' C25' C24' 121.4(6) . . ?
C26' C25' H25B 119.3 . . ?
C24' C25' H25B 119.3 . . ?
C25' C26' C27' 120.3(6) . . ?
C25' C26' H26B 119.9 . . ?
C27' C26' H26B 119.9 . . ?
C26' C27' C28' 120.7(6) . . ?
C26' C27' H27B 119.7 . . ?
C28' C27' H27B 119.7 . . ?
C27' C28' C23' 118.8(5) . . ?
C27' C28' C32' 119.7(5) . . ?
C23' C28' C32' 121.5(5) . . ?
C30' C29' C24' 111.0(6) . . ?
C30' C29' C31' 106.9(5) . . ?
C24' C29' C31' 113.1(6) . . ?
C30' C29' H29A 108.6 . . ?
C24' C29' H29A 108.6 . . ?
C31' C29' H29A 108.6 . . ?
C29' C30' H30G 109.5 . . ?
C29' C30' H30H 109.5 . . ?
H30G C30' H30H 109.5 . . ?
C29' C30' H30I 109.5 . . ?
H30G C30' H30I 109.5 . . ?
H30H C30' H30I 109.5 . . ?
C29' C31' H31G 109.5 . . ?
C29' C31' H31H 109.5 . . ?
H31G C31' H31H 109.5 . . ?
C29' C31' H31I 109.5 . . ?
H31G C31' H31I 109.5 . . ?
H31H C31' H31I 109.5 . . ?
C33' C32' C34' 110.1(7) . . ?
C33' C32' C28' 110.2(5) . . ?
C34' C32' C28' 114.0(5) . . ?
C33' C32' H32B 107.4 . . ?
C34' C32' H32B 107.4 . . ?
C28' C32' H32B 107.4 . . ?
C32' C33' H33D 109.5 . . ?
C32' C33' H33E 109.5 . . ?
H33D C33' H33E 109.5 . . ?
C32' C33' H33F 109.5 . . ?
H33D C33' H33F 109.5 . . ?
H33E C33' H33F 109.5 . . ?
C32' C34' H34D 109.5 . . ?
C32' C34' H34E 109.5 . . ?
H34D C34' H34E 109.5 . . ?
C32' C34' H34F 109.5 . . ?
H34D C34' H34F 109.5 . . ?
H34E C34' H34F 109.5 . . ?
C47' N5' C35' 111.7(4) . . ?
C47' N5' C39' 104.9(4) . . ?
C35' N5' C39' 111.8(4) . . ?
C47' N5' C43' 111.6(4) . . ?
C35' N5' C43' 106.6(4) . . ?
C39' N5' C43' 110.4(4) . . ?
N5' C35' C36' 116.2(5) . . ?
N5' C35' H35C 108.2 . . ?
C36' C35' H35C 108.2 . . ?
N5' C35' H35D 108.2 . . ?
C36' C35' H35D 108.2 . . ?
H35C C35' H35D 107.4 . . ?
C35' C36' C37' 110.2(5) . . ?
C35' C36' H36A 109.6 . . ?
C37' C36' H36A 109.6 . . ?
C35' C36' H36B 109.6 . . ?
C37' C36' H36B 109.6 . . ?
H36A C36' H36B 108.1 . . ?
C38' C37' C36' 111.5(6) . . ?
C38' C37' H37E 109.3 . . ?
C36' C37' H37E 109.3 . . ?
C38' C37' H37F 109.3 . . ?
C36' C37' H37F 109.3 . . ?
H37E C37' H37F 108.0 . . ?
C37' C38' H38A 109.5 . . ?
C37' C38' H38B 109.5 . . ?
H38A C38' H38B 109.5 . . ?
C37' C38' H38C 109.5 . . ?
H38A C38' H38C 109.5 . . ?
H38B C38' H38C 109.5 . . ?
C40' C39' N5' 115.0(5) . . ?
C40' C39' H39C 108.5 . . ?
N5' C39' H39C 108.5 . . ?
C40' C39' H39D 108.5 . . ?
N5' C39' H39D 108.5 . . ?
H39C C39' H39D 107.5 . . ?
C39' C40' C41' 109.9(5) . . ?
C39' C40' H40C 109.7 . . ?
C41' C40' H40C 109.7 . . ?
C39' C40' H40D 109.7 . . ?
C41' C40' H40D 109.7 . . ?
H40C C40' H40D 108.2 . . ?
C42' C41' C40' 113.0(6) . . ?
C42' C41' H41C 109.0 . . ?
C40' C41' H41C 109.0 . . ?
C42' C41' H41D 109.0 . . ?
C40' C41' H41D 109.0 . . ?
H41C C41' H41D 107.8 . . ?
C41' C42' H42D 109.5 . . ?
C41' C42' H42E 109.5 . . ?
H42D C42' H42E 109.5 . . ?
C41' C42' H42F 109.5 . . ?
H42D C42' H42F 109.5 . . ?
H42E C42' H42F 109.5 . . ?
C44' C43' N5' 117.4(5) . . ?
C44' C43' H43C 107.9 . . ?
N5' C43' H43C 107.9 . . ?
C44' C43' H43D 107.9 . . ?
N5' C43' H43D 107.9 . . ?
H43C C43' H43D 107.2 . . ?
C45' C44' C43' 111.9(6) . . ?
C45' C44' H44C 109.2 . . ?
C43' C44' H44C 109.2 . . ?
C45' C44' H44D 109.2 . . ?
C43' C44' H44D 109.2 . . ?
H44C C44' H44D 107.9 . . ?
C44' C45' C46' 115.0(7) . . ?
C44' C45' H45C 108.5 . . ?
C46' C45' H45C 108.5 . . ?
C44' C45' H45D 108.5 . . ?
C46' C45' H45D 108.5 . . ?
H45C C45' H45D 107.5 . . ?
C45' C46' H46D 109.5 . . ?
C45' C46' H46E 109.5 . . ?
H46D C46' H46E 109.5 . . ?
C45' C46' H46F 109.5 . . ?
H46D C46' H46F 109.5 . . ?
H46E C46' H46F 109.5 . . ?
C48' C47' N5' 116.5(5) . . ?
C48' C47' H47C 108.2 . . ?
N5' C47' H47C 108.2 . . ?
C48' C47' H47D 108.2 . . ?
N5' C47' H47D 108.2 . . ?
H47C C47' H47D 107.3 . . ?
C47' C48' C49' 109.2(5) . . ?
C47' C48' H48C 109.8 . . ?
C49' C48' H48C 109.8 . . ?
C47' C48' H48D 109.8 . . ?
C49' C48' H48D 109.8 . . ?
H48C C48' H48D 108.3 . . ?
C50' C49' C48' 112.5(6) . . ?
C50' C49' H49C 109.1 . . ?
C48' C49' H49C 109.1 . . ?
C50' C49' H49D 109.1 . . ?
C48' C49' H49D 109.1 . . ?
H49C C49' H49D 107.8 . . ?
C49' C50' H50D 109.5 . . ?
C49' C50' H50E 109.5 . . ?
H50D C50' H50E 109.5 . . ?
C49' C50' H50F 109.5 . . ?
H50D C50' H50F 109.5 . . ?
H50E C50' H50F 109.5 . . ?
C43 N5 C47 112.1(4) . . ?
C43 N5 C39 113.1(4) . . ?
C47 N5 C39 103.9(4) . . ?
C43 N5 C35 105.6(4) . . ?
C47 N5 C35 112.1(4) . . ?
C39 N5 C35 110.3(5) . . ?
C36 C35 N5 115.2(5) . . ?
C36 C35 H35A 108.5 . . ?
N5 C35 H35A 108.5 . . ?
C36 C35 H35B 108.5 . . ?
N5 C35 H35B 108.5 . . ?
H35A C35 H35B 107.5 . . ?
C37A C36 C35 128.2(15) . . ?
C37 C36 C35 112.7(6) . . ?
C37A C36 H36E 105.2 . . ?
C35 C36 H36E 105.2 . . ?
C37A C36 H36F 105.2 . . ?
C35 C36 H36F 105.2 . . ?
H36E C36 H36F 106.0 . . ?
C37 C36 H36C 109.1 . . ?
C35 C36 H36C 109.1 . . ?
C37 C36 H36D 109.1 . . ?
C35 C36 H36D 109.1 . . ?
H36C C36 H36D 107.8 . . ?
C38 C37 C36 111.5(7) . . ?
C38 C37 H37A 109.3 . . ?
C36 C37 H37A 109.3 . . ?
C38 C37 H37B 109.3 . . ?
C36 C37 H37B 109.3 . . ?
H37A C37 H37B 108.0 . . ?
C36 C37A C38 118(2) . . ?
C36 C37A H37C 107.7 . . ?
C38 C37A H37C 107.7 . . ?
C36 C37A H37D 107.7 . . ?
C38 C37A H37D 107.7 . . ?
H37C C37A H37D 107.1 . . ?
C37A C38 H38G 109.5 . . ?
C37A C38 H38H 109.5 . . ?
H38G C38 H38H 109.5 . . ?
C37A C38 H38I 109.5 . . ?
H38G C38 H38I 109.5 . . ?
H38H C38 H38I 109.5 . . ?
C37 C38 H38D 109.5 . . ?
C37 C38 H38E 109.5 . . ?
H38D C38 H38E 109.5 . . ?
C37 C38 H38F 109.5 . . ?
H38D C38 H38F 109.5 . . ?
H38E C38 H38F 109.5 . . ?
C40 C39 N5 114.9(5) . . ?
C40 C39 H39A 108.5 . . ?
N5 C39 H39A 108.5 . . ?
C40 C39 H39B 108.5 . . ?
N5 C39 H39B 108.5 . . ?
H39A C39 H39B 107.5 . . ?
C39 C40 C41 109.3(5) . . ?
C39 C40 H40A 109.8 . . ?
C41 C40 H40A 109.8 . . ?
C39 C40 H40B 109.8 . . ?
C41 C40 H40B 109.8 . . ?
H40A C40 H40B 108.3 . . ?
C42 C41 C40 113.4(6) . . ?
C42 C41 H41A 108.9 . . ?
C40 C41 H41A 108.9 . . ?
C42 C41 H41B 108.9 . . ?
C40 C41 H41B 108.9 . . ?
H41A C41 H41B 107.7 . . ?
C41 C42 H42A 109.5 . . ?
C41 C42 H42B 109.5 . . ?
H42A C42 H42B 109.5 . . ?
C41 C42 H42C 109.5 . . ?
H42A C42 H42C 109.5 . . ?
H42B C42 H42C 109.5 . . ?
N5 C43 C44 115.0(5) . . ?
N5 C43 H43A 108.5 . . ?
C44 C43 H43A 108.5 . . ?
N5 C43 H43B 108.5 . . ?
C44 C43 H43B 108.5 . . ?
H43A C43 H43B 107.5 . . ?
C45 C44 C43 109.9(5) . . ?
C45 C44 H44A 109.7 . . ?
C43 C44 H44A 109.7 . . ?
C45 C44 H44B 109.7 . . ?
C43 C44 H44B 109.7 . . ?
H44A C44 H44B 108.2 . . ?
C44 C45 C46 112.7(6) . . ?
C44 C45 H45A 109.0 . . ?
C46 C45 H45A 109.0 . . ?
C44 C45 H45B 109.0 . . ?
C46 C45 H45B 109.0 . . ?
H45A C45 H45B 107.8 . . ?
C45 C46 H46A 109.5 . . ?
C45 C46 H46B 109.5 . . ?
H46A C46 H46B 109.5 . . ?
C45 C46 H46C 109.5 . . ?
H46A C46 H46C 109.5 . . ?
H46B C46 H46C 109.5 . . ?
C48 C47 N5 117.5(5) . . ?
C48 C47 H47A 107.9 . . ?
N5 C47 H47A 107.9 . . ?
C48 C47 H47B 107.9 . . ?
N5 C47 H47B 107.9 . . ?
H47A C47 H47B 107.2 . . ?
C47 C48 C49 109.2(5) . . ?
C47 C48 H48A 109.8 . . ?
C49 C48 H48A 109.8 . . ?
C47 C48 H48B 109.8 . . ?
C49 C48 H48B 109.8 . . ?
H48A C48 H48B 108.3 . . ?
C48 C49 C50 112.0(6) . . ?
C48 C49 H49A 109.2 . . ?
C50 C49 H49A 109.2 . . ?
C48 C49 H49B 109.2 . . ?
C50 C49 H49B 109.2 . . ?
H49A C49 H49B 107.9 . . ?
C49 C50 H50A 109.5 . . ?
C49 C50 H50B 109.5 . . ?
H50A C50 H50B 109.5 . . ?
C49 C50 H50C 109.5 . . ?
H50A C50 H50C 109.5 . . ?
H50B C50 H50C 109.5 . . ?

loop_
_geom_bond_atom_site_label_1
_geom_bond_atom_site_label_2
_geom_bond_distance
_geom_bond_site_symmetry_2
_geom_bond_publ_flag
Cu2 N4 1.948(4) . ?
Cu2 N2 2.097(5) . ?
Cu2 Cl1 2.1821(14) . ?
Cu2 Cu1 3.0084(9) . ?
Cu1 N3 1.936(5) . ?
Cu1 N1 2.152(5) . ?
Cu1 Cl1 2.1674(15) . ?
O1 C9 1.256(7) . ?
N1 C8 1.311(7) . ?
N1 C1 1.367(7) . ?
C1 N2 1.349(7) . ?
C1 C5 1.414(8) . ?
O2 C22 1.242(7) . ?
N2 C2 1.325(7) . ?
C2 C3 1.405(8) . ?
C2 C22 1.526(8) . ?
N3 C9 1.316(8) . ?
N3 C10 1.432(7) . ?
C3 C4 1.360(8) . ?
C3 H3A 0.9500 . ?
N4 C22 1.325(8) . ?
N4 C23 1.429(7) . ?
C4 C5 1.406(8) . ?
C4 H4A 0.9500 . ?
C5 C6 1.411(8) . ?
C6 C7 1.355(9) . ?
C6 H6A 0.9500 . ?
C7 C8 1.409(9) . ?
C7 H7A 0.9500 . ?
C8 C9 1.514(8) . ?
C10 C15 1.382(9) . ?
C10 C11 1.403(9) . ?
C11 C12 1.389(10) . ?
C11 C16 1.497(11) . ?
C12 C13 1.348(11) . ?
C12 H12A 0.9500 . ?
C13 C14 1.362(11) . ?
C13 H13A 0.9500 . ?
C14 C15 1.413(9) . ?
C14 H14A 0.9500 . ?
C15 C19 1.511(9) . ?
C16 C17 1.513(10) . ?
C16 C18 1.531(10) . ?
C16 H16A 1.0000 . ?
C17 H17A 0.9800 . ?
C17 H17B 0.9800 . ?
C17 H17C 0.9800 . ?
C18 H18A 0.9800 . ?
C18 H18B 0.9800 . ?
C18 H18C 0.9800 . ?
C19 C21 1.497(10) . ?
C19 C20 1.529(10) . ?
C19 H19A 1.0000 . ?
C20 H20A 0.9800 . ?
C20 H20B 0.9800 . ?
C20 H20C 0.9800 . ?
C21 H21A 0.9800 . ?
C21 H21B 0.9800 . ?
C21 H21C 0.9800 . ?
C23 C24 1.401(8) . ?
C23 C28 1.404(8) . ?
C24 C25 1.376(9) . ?
C24 C29 1.518(9) . ?
C25 C26 1.378(9) . ?
C25 H25A 0.9500 . ?
C26 C27 1.377(9) . ?
C26 H26A 0.9500 . ?
C27 C28 1.389(9) . ?
C27 H27A 0.9500 . ?
C28 C32 1.512(8) . ?
C29 C30A 1.349(16) . ?
C29 C31 1.352(16) . ?
C29 C31A 1.586(17) . ?
C29 C30 1.686(14) . ?
C29 H29C 1.0000 . ?
C29 H29B 1.0000 . ?
C30 H30A 0.9800 . ?
C30 H30B 0.9800 . ?
C30 H30C 0.9800 . ?
C31 H31D 0.9800 . ?
C31 H31E 0.9800 . ?
C31 H31F 0.9800 . ?
C30A H30D 0.9800 . ?
C30A H30E 0.9800 . ?
C30A H30F 0.9800 . ?
C31A H31A 0.9800 . ?
C31A H31B 0.9800 . ?
C31A H31C 0.9800 . ?
C32 C34 1.499(9) . ?
C32 C33 1.522(9) . ?
C32 H32A 1.0000 . ?
C33 H33A 0.9800 . ?
C33 H33B 0.9800 . ?
C33 H33C 0.9800 . ?
C34 H34A 0.9800 . ?
C34 H34B 0.9800 . ?
C34 H34C 0.9800 . ?
Cu1' N3' 1.955(5) . ?
Cu1' N1' 2.099(5) . ?
Cu1' Cl1' 2.1708(15) . ?
Cu1' Cu2' 2.9348(9) . ?
Cl1' Cu2' 2.1845(14) . ?
O1' C9' 1.243(7) . ?
N1' C8' 1.325(7) . ?
N1' C1' 1.354(7) . ?
C1' N2' 1.359(7) . ?
C1' C5' 1.403(8) . ?
Cu2' N4' 1.957(4) . ?
Cu2' N2' 2.103(5) . ?
O2' C22' 1.247(7) . ?
N2' C2' 1.325(7) . ?
C2' C3' 1.410(8) . ?
C2' C22' 1.514(8) . ?
N3' C9' 1.313(7) . ?
N3' C10' 1.440(7) . ?
C3' C4' 1.357(8) . ?
C3' H3'A 0.9500 . ?
N4' C22' 1.315(7) . ?
N4' C23' 1.423(7) . ?
C4' C5' 1.409(8) . ?
C4' H4'A 0.9500 . ?
C5' C6' 1.404(9) . ?
C6' C7' 1.367(9) . ?
C6' H6'A 0.9500 . ?
C7' C8' 1.400(8) . ?
C7' H7'A 0.9500 . ?
C8' C9' 1.515(8) . ?
C10' C11' 1.389(9) . ?
C10' C15' 1.423(9) . ?
C11' C12' 1.402(9) . ?
C11' C16' 1.499(9) . ?
C12' C13' 1.376(11) . ?
C12' H12B 0.9500 . ?
C13' C14' 1.347(11) . ?
C13' H13B 0.9500 . ?
C14' C15' 1.394(9) . ?
C14' H14B 0.9500 . ?
C15' C19' 1.499(11) . ?
C16' C17" 1.53(2) . ?
C16' C18" 1.54(2) . ?
C16' C17' 1.542(14) . ?
C16' C18' 1.549(13) . ?
C16' H16C 1.0000 . ?
C16' H16B 1.0000 . ?
C17' H17D 0.9800 . ?
C17' H17E 0.9800 . ?
C17' H17F 0.9800 . ?
C18' H18D 0.9800 . ?
C18' H18E 0.9800 . ?
C18' H18F 0.9800 . ?
C17" H17G 0.9800 . ?
C17" H17H 0.9800 . ?
C17" H17I 0.9800 . ?
C18" H18G 0.9800 . ?
C18" H18H 0.9800 . ?
C18" H18I 0.9800 . ?
C19' C21" 1.448(14) . ?
C19' C20' 1.466(16) . ?
C19' C20" 1.557(19) . ?
C19' C21' 1.58(3) . ?
C19' H19C 1.0000 . ?
C19' H19B 1.0000 . ?
C20' H20D 0.9800 . ?
C20' H20E 0.9800 . ?
C20' H20F 0.9800 . ?
C21' H21D 0.9800 . ?
C21' H21E 0.9800 . ?
C21' H21F 0.9800 . ?
C20" H20G 0.9800 . ?
C20" H20H 0.9800 . ?
C20" H20I 0.9800 . ?
C21" H21G 0.9800 . ?
C21" H21H 0.9800 . ?
C21" H21I 0.9800 . ?
C23' C28' 1.406(8) . ?
C23' C24' 1.411(8) . ?
C24' C25' 1.378(9) . ?
C24' C29' 1.525(9) . ?
C25' C26' 1.371(10) . ?
C25' H25B 0.9500 . ?
C26' C27' 1.375(9) . ?
C26' H26B 0.9500 . ?
C27' C28' 1.395(9) . ?
C27' H27B 0.9500 . ?
C28' C32' 1.517(8) . ?
C29' C30' 1.507(9) . ?
C29' C31' 1.542(9) . ?
C29' H29A 1.0000 . ?
C30' H30G 0.9800 . ?
C30' H30H 0.9800 . ?
C30' H30I 0.9800 . ?
C31' H31G 0.9800 . ?
C31' H31H 0.9800 . ?
C31' H31I 0.9800 . ?
C32' C33' 1.484(9) . ?
C32' C34' 1.506(10) . ?
C32' H32B 1.0000 . ?
C33' H33D 0.9800 . ?
C33' H33E 0.9800 . ?
C33' H33F 0.9800 . ?
C34' H34D 0.9800 . ?
C34' H34E 0.9800 . ?
C34' H34F 0.9800 . ?
N5' C47' 1.510(7) . ?
N5' C35' 1.510(7) . ?
N5' C39' 1.518(7) . ?
N5' C43' 1.526(7) . ?
C35' C36' 1.510(9) . ?
C35' H35C 0.9900 . ?
C35' H35D 0.9900 . ?
C36' C37' 1.519(9) . ?
C36' H36A 0.9900 . ?
C36' H36B 0.9900 . ?
C37' C38' 1.519(10) . ?
C37' H37E 0.9900 . ?
C37' H37F 0.9900 . ?
C38' H38A 0.9800 . ?
C38' H38B 0.9800 . ?
C38' H38C 0.9800 . ?
C39' C40' 1.508(8) . ?
C39' H39C 0.9900 . ?
C39' H39D 0.9900 . ?
C40' C41' 1.530(9) . ?
C40' H40C 0.9900 . ?
C40' H40D 0.9900 . ?
C41' C42' 1.509(11) . ?
C41' H41C 0.9900 . ?
C41' H41D 0.9900 . ?
C42' H42D 0.9800 . ?
C42' H42E 0.9800 . ?
C42' H42F 0.9800 . ?
C43' C44' 1.518(9) . ?
C43' H43C 0.9900 . ?
C43' H43D 0.9900 . ?
C44' C45' 1.496(9) . ?
C44' H44C 0.9900 . ?
C44' H44D 0.9900 . ?
C45' C46' 1.504(11) . ?
C45' H45C 0.9900 . ?
C45' H45D 0.9900 . ?
C46' H46D 0.9800 . ?
C46' H46E 0.9800 . ?
C46' H46F 0.9800 . ?
C47' C48' 1.505(8) . ?
C47' H47C 0.9900 . ?
C47' H47D 0.9900 . ?
C48' C49' 1.521(8) . ?
C48' H48C 0.9900 . ?
C48' H48D 0.9900 . ?
C49' C50' 1.512(9) . ?
C49' H49C 0.9900 . ?
C49' H49D 0.9900 . ?
C50' H50D 0.9800 . ?
C50' H50E 0.9800 . ?
C50' H50F 0.9800 . ?
N5 C43 1.511(7) . ?
N5 C47 1.515(7) . ?
N5 C39 1.525(7) . ?
N5 C35 1.525(7) . ?
C35 C36 1.518(10) . ?
C35 H35A 0.9900 . ?
C35 H35B 0.9900 . ?
C36 C37A 1.09(3) . ?
C36 C37 1.499(10) . ?
C36 H36E 0.9900 . ?
C36 H36F 0.9900 . ?
C36 H36C 0.9900 . ?
C36 H36D 0.9900 . ?
C37 C38 1.493(11) . ?
C37 H37A 0.9900 . ?
C37 H37B 0.9900 . ?
C37A C38 1.76(3) . ?
C37A H37C 0.9900 . ?
C37A H37D 0.9900 . ?
C38 H38G 0.9800 . ?
C38 H38H 0.9800 . ?
C38 H38I 0.9800 . ?
C38 H38D 0.9800 . ?
C38 H38E 0.9800 . ?
C38 H38F 0.9800 . ?
C39 C40 1.507(8) . ?
C39 H39A 0.9900 . ?
C39 H39B 0.9900 . ?
C40 C41 1.536(9) . ?
C40 H40A 0.9900 . ?
C40 H40B 0.9900 . ?
C41 C42 1.510(10) . ?
C41 H41A 0.9900 . ?
C41 H41B 0.9900 . ?
C42 H42A 0.9800 . ?
C42 H42B 0.9800 . ?
C42 H42C 0.9800 . ?
C43 C44 1.513(8) . ?
C43 H43A 0.9900 . ?
C43 H43B 0.9900 . ?
C44 C45 1.503(9) . ?
C44 H44A 0.9900 . ?
C44 H44B 0.9900 . ?
C45 C46 1.516(10) . ?
C45 H45A 0.9900 . ?
C45 H45B 0.9900 . ?
C46 H46A 0.9800 . ?
C46 H46B 0.9800 . ?
C46 H46C 0.9800 . ?
C47 C48 1.507(9) . ?
C47 H47A 0.9900 . ?
C47 H47B 0.9900 . ?
C48 C49 1.522(8) . ?
C48 H48A 0.9900 . ?
C48 H48B 0.9900 . ?
C49 C50 1.532(10) . ?
C49 H49A 0.9900 . ?
C49 H49B 0.9900 . ?
C50 H50A 0.9800 . ?
C50 H50B 0.9800 . ?
C50 H50C 0.9800 . ?
